data_7103289
loop_
_publ_author_name
'Sagae, Hiromi'
'Noguchi, Keiichi'
'Hirano, Masao'
'Tanaka, Ken'

_publ_section_title
;
 Rhodium-catalyzed enantio- and diastereoselective intramolecular [2 +
 2 + 2] cycloaddition of unsymmetrical dienynes.
;
_journal_issue 32
_journal_name_full 'Chemical communications (Cambridge, England)'
_journal_page_first 3804
_journal_page_last 3806
_journal_paper_doi 10.1039/b804294b
_journal_year 2008
_chemical_absolute_configuration ad
_chemical_formula_moiety 'C23 H25 N O3 S'
_chemical_formula_sum 'C23 H25 N O3 S'
_chemical_formula_weight 395.50
_chemical_name_common
;
(+)-5a-Methyl-2-(toluene-4-sulfonyl)-1,2,3,3a,4,5,5a,6-
octahydro-7-oxa-2-aza-cyclopenta(c)phenanthrene
;
_chemical_name_systematic
;
?
;
_space_group_IT_number 4
_symmetry_cell_setting monoclinic
_symmetry_Int_Tables_number 4
_symmetry_space_group_name_Hall 'P 2yb'
_symmetry_space_group_name_H-M 'P 1 21 1'
_atom_sites_solution_hydrogens difmap
_atom_sites_solution_primary direct
_atom_sites_solution_secondary difmap
_cell_angle_alpha 90.00
_cell_angle_beta 96.7050(10)
_cell_angle_gamma 90.00
_cell_formula_units_Z 2
_cell_length_a 6.41237(12)
_cell_length_b 7.61490(14)
_cell_length_c 20.4737(4)
_cell_measurement_reflns_used 16763
_cell_measurement_temperature 193
_cell_measurement_theta_max 68.2
_cell_measurement_theta_min 4.3
_cell_volume 992.88(3)
_computing_cell_refinement PROCESS-AUTO
_computing_data_collection PROCESS-AUTO
_computing_data_reduction CrystalStructure
_computing_publication_material 'SHELXL-97 (Sheldrick, 1997)'
_computing_structure_refinement 'SHELXL-97 (Sheldrick, 1997)'
_computing_structure_solution SIR2004
_diffrn_ambient_temperature 193
_diffrn_detector_area_resol_mean 10.00
_diffrn_measured_fraction_theta_full 0.990
_diffrn_measured_fraction_theta_max 0.990
_diffrn_measurement_device_type 'Rigaku RAXIS-RAPID'
_diffrn_measurement_method \w
_diffrn_radiation_monochromator graphite
_diffrn_radiation_source 'rotating anode'
_diffrn_radiation_type CuK\a
_diffrn_radiation_wavelength 1.54187
_diffrn_reflns_av_R_equivalents 0.0293
_diffrn_reflns_av_sigmaI/netI 0.0240
_diffrn_reflns_limit_h_max 7
_diffrn_reflns_limit_h_min -7
_diffrn_reflns_limit_k_max 9
_diffrn_reflns_limit_k_min -9
_diffrn_reflns_limit_l_max 24
_diffrn_reflns_limit_l_min -24
_diffrn_reflns_number 17696
_diffrn_reflns_theta_full 68.19
_diffrn_reflns_theta_max 68.19
_diffrn_reflns_theta_min 4.35
_exptl_absorpt_coefficient_mu 1.640
_exptl_absorpt_correction_T_max 0.921
_exptl_absorpt_correction_T_min 0.641
_exptl_absorpt_correction_type numerical
_exptl_absorpt_process_details
;
Higashi, T. (1999). Program for Absorption Correction.
Rigaku Corporation, Tokyo, Japan.
;
_exptl_crystal_colour colorless
_exptl_crystal_density_diffrn 1.323
_exptl_crystal_density_method 'not measured'
_exptl_crystal_description block
_exptl_crystal_F_000 420
_exptl_crystal_size_max 0.39
_exptl_crystal_size_mid 0.22
_exptl_crystal_size_min 0.05
_refine_diff_density_max 0.124
_refine_diff_density_min -0.311
_refine_diff_density_rms 0.048
_refine_ls_abs_structure_details 'Flack H D (1983), Acta Cryst. A39, 876-881-1606 Friedel Pairs'
_refine_ls_abs_structure_Flack 0.008(12)
_refine_ls_extinction_method none
_refine_ls_goodness_of_fit_ref 1.087
_refine_ls_hydrogen_treatment constr
_refine_ls_matrix_type full
_refine_ls_number_parameters 255
_refine_ls_number_reflns 3537
_refine_ls_number_restraints 1
_refine_ls_restrained_S_all 1.087
_refine_ls_R_factor_all 0.0288
_refine_ls_R_factor_gt 0.0278
_refine_ls_shift/su_max 0.000
_refine_ls_shift/su_mean 0.000
_refine_ls_structure_factor_coef Fsqd
_refine_ls_weighting_details 'calc w=1/[\s^2^(Fo^2^)+(0.0454P)^2^+0.1036P] where P=(Fo^2^+2Fc^2^)/3'
_refine_ls_weighting_scheme calc
_refine_ls_wR_factor_gt 0.0719
_refine_ls_wR_factor_ref 0.0750
_reflns_number_gt 3443
_reflns_number_total 3537
_reflns_threshold_expression >2sigma(I)
_cod_data_source_file b804294b.txt
_cod_data_source_block III
_cod_database_code 7103289

loop_
_symmetry_equiv_pos_site_id
_symmetry_equiv_pos_as_xyz
1 +X,+Y,+Z
2 -X,1/2+Y,-Z

loop_
_atom_site_label
_atom_site_type_symbol
_atom_site_fract_x
_atom_site_fract_y
_atom_site_fract_z
_atom_site_U_iso_or_equiv
_atom_site_adp_type
_atom_site_occupancy
_atom_site_symmetry_multiplicity
_atom_site_calc_flag
_atom_site_refinement_flags
_atom_site_disorder_assembly
_atom_site_disorder_group
S1 S 0.91801(6) 0.54072(6) 0.348865(17) 0.03310(11) Uani 1 1 d . . .
O1 O 0.8359(2) 0.70418(17) 0.32194(6) 0.0438(3) Uani 1 1 d . . .
O2 O 1.13927(19) 0.5108(2) 0.35730(6) 0.0463(4) Uani 1 1 d . . .
O3 O 0.3640(2) 0.24840(19) 0.03488(5) 0.0415(3) Uani 1 1 d . . .
N2 N 0.8149(2) 0.38814(19) 0.30036(6) 0.0312(3) Uani 1 1 d . . .
C1 C 0.8839(3) 0.2046(2) 0.31095(9) 0.0385(4) Uani 1 1 d . . .
H1A H 0.8646 0.1651 0.3559 0.046 Uiso 1 1 calc R . .
H1B H 1.0335 0.1912 0.3043 0.046 Uiso 1 1 calc R . .
C2 C 0.7430(3) 0.1010(2) 0.25947(8) 0.0321(4) Uani 1 1 d . . .
H2 H 0.6777 0.0008 0.2813 0.039 Uiso 1 1 calc R . .
C3 C 0.5734(2) 0.2290(2) 0.23280(7) 0.0267(3) Uani 1 1 d . . .
C4 C 0.5886(2) 0.3911(2) 0.27550(7) 0.0283(3) Uani 1 1 d . . .
H4A H 0.5501 0.4984 0.2496 0.034 Uiso 1 1 calc R . .
H4B H 0.4995 0.3815 0.3117 0.034 Uiso 1 1 calc R . .
C5 C 0.8520(3) 0.0318(3) 0.20239(8) 0.0355(4) Uani 1 1 d . . .
H5A H 0.9171 0.1299 0.1804 0.043 Uiso 1 1 calc R . .
H5B H 0.9636 -0.0525 0.2187 0.043 Uiso 1 1 calc R . .
C6 C 0.6879(3) -0.0591(3) 0.15398(9) 0.0385(4) Uani 1 1 d . . .
H6A H 0.6367 -0.1645 0.1755 0.046 Uiso 1 1 calc R . .
H6B H 0.7564 -0.0993 0.1158 0.046 Uiso 1 1 calc R . .
C7 C 0.4965(2) 0.0559(2) 0.12857(7) 0.0313(4) Uani 1 1 d . . .
C8 C 0.4587(2) 0.2083(2) 0.17441(7) 0.0262(3) Uani 1 1 d . . .
C9 C 0.3039(3) -0.0637(3) 0.11572(10) 0.0421(4) Uani 1 1 d . . .
H9A H 0.3308 -0.1546 0.0839 0.050 Uiso 1 1 calc R . .
H9B H 0.1819 0.0062 0.0980 0.050 Uiso 1 1 calc R . .
H9C H 0.2758 -0.1191 0.1570 0.050 Uiso 1 1 calc R . .
C10 C 0.5385(3) 0.1443(3) 0.06415(9) 0.0383(4) Uani 1 1 d . . .
H10A H 0.6637 0.2205 0.0728 0.046 Uiso 1 1 calc R . .
H10B H 0.5703 0.0526 0.0325 0.046 Uiso 1 1 calc R . .
C11 C 0.2539(3) 0.3428(2) 0.07662(8) 0.0323(4) Uani 1 1 d . . .
C12 C 0.0909(3) 0.4450(3) 0.04723(8) 0.0389(4) Uani 1 1 d . . .
H12 H 0.0636 0.4493 0.0006 0.047 Uiso 1 1 calc R . .
C13 C -0.0322(3) 0.5407(3) 0.08521(8) 0.0381(4) Uani 1 1 d . . .
H13 H -0.1452 0.6095 0.0649 0.046 Uiso 1 1 calc R . .
C14 C 0.0097(3) 0.5360(3) 0.15360(8) 0.0336(3) Uani 1 1 d . . .
H14 H -0.0726 0.6035 0.1801 0.040 Uiso 1 1 calc R . .
C15 C 0.1714(2) 0.4326(2) 0.18253(7) 0.0286(3) Uani 1 1 d . . .
H15 H 0.1976 0.4288 0.2291 0.034 Uiso 1 1 calc R . .
C16 C 0.2986(2) 0.3328(2) 0.14531(7) 0.0262(3) Uani 1 1 d . . .
C17 C 0.8276(2) 0.5159(2) 0.42663(7) 0.0297(3) Uani 1 1 d . . .
C18 C 0.6292(3) 0.5772(2) 0.43575(8) 0.0374(4) Uani 1 1 d . . .
H18 H 0.5402 0.6259 0.4000 0.045 Uiso 1 1 calc R . .
C19 C 0.5627(3) 0.5664(3) 0.49745(9) 0.0413(4) Uani 1 1 d . . .
H19 H 0.4267 0.6081 0.5037 0.050 Uiso 1 1 calc R . .
C20 C 0.6905(3) 0.4959(2) 0.55075(8) 0.0375(4) Uani 1 1 d . . .
C21 C 0.8857(3) 0.4316(3) 0.53994(8) 0.0362(4) Uani 1 1 d . . .
H21 H 0.9736 0.3806 0.5755 0.043 Uiso 1 1 calc R . .
C22 C 0.9556(3) 0.4400(2) 0.47852(8) 0.0333(4) Uani 1 1 d . . .
H22 H 1.0895 0.3944 0.4719 0.040 Uiso 1 1 calc R . .
C23 C 0.6171(4) 0.4913(3) 0.61781(10) 0.0532(6) Uani 1 1 d . . .
H23A H 0.4712 0.4506 0.6140 0.064 Uiso 1 1 calc R . .
H23B H 0.6261 0.6094 0.6369 0.064 Uiso 1 1 calc R . .
H23C H 0.7060 0.4109 0.6462 0.064 Uiso 1 1 calc R . .

loop_
_atom_site_aniso_label
_atom_site_aniso_U_11
_atom_site_aniso_U_22
_atom_site_aniso_U_33
_atom_site_aniso_U_23
_atom_site_aniso_U_13
_atom_site_aniso_U_12
S1 0.0322(2) 0.0390(2) 0.02725(18) -0.00092(17) -0.00008(14) -0.00418(18)
O1 0.0585(9) 0.0357(7) 0.0348(6) 0.0020(5) -0.0046(6) -0.0069(6)
O2 0.0311(6) 0.0712(10) 0.0364(6) -0.0056(7) 0.0029(5) -0.0068(7)
O3 0.0443(7) 0.0542(8) 0.0263(6) -0.0060(5) 0.0050(5) 0.0062(6)
N2 0.0288(8) 0.0340(8) 0.0294(7) -0.0015(6) -0.0024(6) 0.0039(6)
C1 0.0367(10) 0.0377(10) 0.0392(9) 0.0031(8) -0.0039(7) 0.0104(8)
C2 0.0320(9) 0.0297(9) 0.0350(8) 0.0051(7) 0.0054(7) 0.0060(7)
C3 0.0270(8) 0.0242(8) 0.0297(7) 0.0011(6) 0.0070(6) 0.0018(7)
C4 0.0277(8) 0.0290(8) 0.0273(7) -0.0011(6) -0.0006(6) 0.0030(6)
C5 0.0300(8) 0.0332(9) 0.0444(8) -0.0014(9) 0.0090(7) 0.0064(8)
C6 0.0364(10) 0.0310(9) 0.0496(10) -0.0097(8) 0.0116(8) 0.0033(8)
C7 0.0294(8) 0.0299(9) 0.0356(8) -0.0080(8) 0.0080(6) -0.0012(8)
C8 0.0253(8) 0.0242(8) 0.0300(7) -0.0027(6) 0.0079(6) -0.0003(6)
C9 0.0378(10) 0.0346(10) 0.0549(10) -0.0147(9) 0.0105(8) -0.0067(9)
C10 0.0371(10) 0.0442(11) 0.0351(9) -0.0096(8) 0.0108(7) 0.0010(8)
C11 0.0325(9) 0.0349(9) 0.0297(8) -0.0019(7) 0.0043(7) -0.0039(7)
C12 0.0400(10) 0.0460(11) 0.0291(8) 0.0041(8) -0.0027(7) -0.0031(9)
C13 0.0344(9) 0.0355(9) 0.0421(8) 0.0059(9) -0.0056(7) 0.0004(9)
C14 0.0319(8) 0.0287(8) 0.0401(8) 0.0007(8) 0.0036(6) 0.0055(9)
C15 0.0301(8) 0.0278(8) 0.0278(7) -0.0003(7) 0.0036(6) -0.0007(7)
C16 0.0256(8) 0.0250(8) 0.0278(7) -0.0003(6) 0.0026(6) -0.0036(6)
C17 0.0293(8) 0.0317(9) 0.0274(7) -0.0030(7) -0.0003(6) -0.0008(7)
C18 0.0327(9) 0.0400(11) 0.0379(8) -0.0023(7) -0.0024(7) 0.0039(7)
C19 0.0296(9) 0.0463(12) 0.0485(9) -0.0092(9) 0.0070(7) 0.0021(8)
C20 0.0403(10) 0.0367(11) 0.0362(8) -0.0089(7) 0.0077(7) -0.0094(7)
C21 0.0394(10) 0.0361(9) 0.0316(8) 0.0000(7) -0.0021(7) 0.0011(8)
C22 0.0307(9) 0.0362(9) 0.0321(8) -0.0013(7) 0.0000(6) 0.0032(8)
C23 0.0601(13) 0.0608(15) 0.0415(10) -0.0121(9) 0.0176(9) -0.0146(10)

loop_
_atom_type_symbol
_atom_type_description
_atom_type_scat_dispersion_real
_atom_type_scat_dispersion_imag
_atom_type_scat_source
C C 0.0181 0.0091 'International Tables Vol C Tables 4.2.6.8 and 6.1.1.4'
H H 0.0000 0.0000 'International Tables Vol C Tables 4.2.6.8 and 6.1.1.4'
O O 0.0492 0.0322 'International Tables Vol C Tables 4.2.6.8 and 6.1.1.4'
N N 0.0311 0.0180 'International Tables Vol C Tables 4.2.6.8 and 6.1.1.4'
S S 0.3331 0.5567 'International Tables Vol C Tables 4.2.6.8 and 6.1.1.4'

loop_
_geom_angle_atom_site_label_1
_geom_angle_atom_site_label_2
_geom_angle_atom_site_label_3
_geom_angle
_geom_angle_site_symmetry_1
_geom_angle_site_symmetry_3
_geom_angle_publ_flag
O2 S1 O1 119.95(9) . . ?
O2 S1 N2 106.79(8) . . ?
O1 S1 N2 106.34(7) . . ?
O2 S1 C17 107.46(7) . . ?
O1 S1 C17 107.12(8) . . ?
N2 S1 C17 108.81(8) . . ?
C11 O3 C10 117.33(12) . . ?
C1 N2 C4 109.28(13) . . ?
C1 N2 S1 119.73(11) . . ?
C4 N2 S1 120.92(11) . . ?
N2 C1 C2 104.20(13) . . ?
N2 C1 H1A 110.9 . . ?
C2 C1 H1A 110.9 . . ?
N2 C1 H1B 110.9 . . ?
C2 C1 H1B 110.9 . . ?
H1A C1 H1B 108.9 . . ?
C3 C2 C5 108.69(13) . . ?
C3 C2 C1 104.97(13) . . ?
C5 C2 C1 114.91(15) . . ?
C3 C2 H2 109.4 . . ?
C5 C2 H2 109.4 . . ?
C1 C2 H2 109.4 . . ?
C8 C3 C4 127.29(14) . . ?
C8 C3 C2 122.88(14) . . ?
C4 C3 C2 108.82(13) . . ?
N2 C4 C3 100.45(13) . . ?
N2 C4 H4A 111.7 . . ?
C3 C4 H4A 111.7 . . ?
N2 C4 H4B 111.7 . . ?
C3 C4 H4B 111.7 . . ?
H4A C4 H4B 109.5 . . ?
C6 C5 C2 108.17(14) . . ?
C6 C5 H5A 110.1 . . ?
C2 C5 H5A 110.1 . . ?
C6 C5 H5B 110.1 . . ?
C2 C5 H5B 110.1 . . ?
H5A C5 H5B 108.4 . . ?
C5 C6 C7 114.96(15) . . ?
C5 C6 H6A 108.5 . . ?
C7 C6 H6A 108.5 . . ?
C5 C6 H6B 108.5 . . ?
C7 C6 H6B 108.5 . . ?
H6A C6 H6B 107.5 . . ?
C8 C7 C10 104.56(14) . . ?
C8 C7 C9 111.98(13) . . ?
C10 C7 C9 109.40(14) . . ?
C8 C7 C6 113.54(13) . . ?
C10 C7 C6 109.00(14) . . ?
C9 C7 C6 108.24(16) . . ?
C3 C8 C16 124.80(14) . . ?
C3 C8 C7 121.87(14) . . ?
C16 C8 C7 113.16(13) . . ?
C7 C9 H9A 109.5 . . ?
C7 C9 H9B 109.5 . . ?
H9A C9 H9B 109.5 . . ?
C7 C9 H9C 109.5 . . ?
H9A C9 H9C 109.5 . . ?
H9B C9 H9C 109.5 . . ?
O3 C10 C7 113.15(14) . . ?
O3 C10 H10A 108.9 . . ?
C7 C10 H10A 108.9 . . ?
O3 C10 H10B 108.9 . . ?
C7 C10 H10B 108.9 . . ?
H10A C10 H10B 107.8 . . ?
O3 C11 C12 116.18(14) . . ?
O3 C11 C16 122.35(15) . . ?
C12 C11 C16 121.45(16) . . ?
C13 C12 C11 120.35(15) . . ?
C13 C12 H12 119.8 . . ?
C11 C12 H12 119.8 . . ?
C12 C13 C14 119.77(16) . . ?
C12 C13 H13 120.1 . . ?
C14 C13 H13 120.1 . . ?
C15 C14 C13 119.50(16) . . ?
C15 C14 H14 120.2 . . ?
C13 C14 H14 120.2 . . ?
C14 C15 C16 122.11(14) . . ?
C14 C15 H15 118.9 . . ?
C16 C15 H15 118.9 . . ?
C15 C16 C11 116.80(14) . . ?
C15 C16 C8 123.46(13) . . ?
C11 C16 C8 119.46(14) . . ?
C18 C17 C22 120.38(15) . . ?
C18 C17 S1 119.19(12) . . ?
C22 C17 S1 120.40(13) . . ?
C19 C18 C17 119.26(16) . . ?
C19 C18 H18 120.4 . . ?
C17 C18 H18 120.4 . . ?
C18 C19 C20 121.49(16) . . ?
C18 C19 H19 119.3 . . ?
C20 C19 H19 119.3 . . ?
C21 C20 C19 118.08(16) . . ?
C21 C20 C23 121.54(17) . . ?
C19 C20 C23 120.39(17) . . ?
C22 C21 C20 121.54(16) . . ?
C22 C21 H21 119.2 . . ?
C20 C21 H21 119.2 . . ?
C21 C22 C17 119.20(16) . . ?
C21 C22 H22 120.4 . . ?
C17 C22 H22 120.4 . . ?
C20 C23 H23A 109.5 . . ?
C20 C23 H23B 109.5 . . ?
H23A C23 H23B 109.5 . . ?
C20 C23 H23C 109.5 . . ?
H23A C23 H23C 109.5 . . ?
H23B C23 H23C 109.5 . . ?

loop_
_geom_bond_atom_site_label_1
_geom_bond_atom_site_label_2
_geom_bond_distance
_geom_bond_site_symmetry_2
_geom_bond_publ_flag
S1 O2 1.4274(13) . ?
S1 O1 1.4362(14) . ?
S1 N2 1.6188(14) . ?
S1 C17 1.7670(16) . ?
O3 C11 1.373(2) . ?
O3 C10 1.443(2) . ?
N2 C1 1.474(2) . ?
N2 C4 1.481(2) . ?
C1 C2 1.526(2) . ?
C1 H1A 0.9900 . ?
C1 H1B 0.9900 . ?
C2 C3 1.515(2) . ?
C2 C5 1.524(2) . ?
C2 H2 1.0000 . ?
C3 C8 1.338(2) . ?
C3 C4 1.509(2) . ?
C4 H4A 0.9900 . ?
C4 H4B 0.9900 . ?
C5 C6 1.525(2) . ?
C5 H5A 0.9900 . ?
C5 H5B 0.9900 . ?
C6 C7 1.547(3) . ?
C6 H6A 0.9900 . ?
C6 H6B 0.9900 . ?
C7 C8 1.529(2) . ?
C7 C10 1.532(2) . ?
C7 C9 1.532(2) . ?
C8 C16 1.471(2) . ?
C9 H9A 0.9800 . ?
C9 H9B 0.9800 . ?
C9 H9C 0.9800 . ?
C10 H10A 0.9900 . ?
C10 H10B 0.9900 . ?
C11 C12 1.383(3) . ?
C11 C16 1.404(2) . ?
C12 C13 1.379(3) . ?
C12 H12 0.9500 . ?
C13 C14 1.395(2) . ?
C13 H13 0.9500 . ?
C14 C15 1.380(2) . ?
C14 H14 0.9500 . ?
C15 C16 1.403(2) . ?
C15 H15 0.9500 . ?
C17 C18 1.388(2) . ?
C17 C22 1.391(2) . ?
C18 C19 1.382(3) . ?
C18 H18 0.9500 . ?
C19 C20 1.394(3) . ?
C19 H19 0.9500 . ?
C20 C21 1.386(3) . ?
C20 C23 1.503(3) . ?
C21 C22 1.385(2) . ?
C21 H21 0.9500 . ?
C22 H22 0.9500 . ?
C23 H23A 0.9800 . ?
C23 H23B 0.9800 . ?
C23 H23C 0.9800 . ?

loop_
_geom_torsion_atom_site_label_1
_geom_torsion_atom_site_label_2
_geom_torsion_atom_site_label_3
_geom_torsion_atom_site_label_4
_geom_torsion
_geom_torsion_site_symmetry_1
_geom_torsion_site_symmetry_2
_geom_torsion_site_symmetry_3
_geom_torsion_site_symmetry_4
_geom_torsion_publ_flag
O2 S1 N2 C1 44.85(15) . . . . ?
O1 S1 N2 C1 174.05(13) . . . . ?
C17 S1 N2 C1 -70.87(15) . . . . ?
O2 S1 N2 C4 -173.40(12) . . . . ?
O1 S1 N2 C4 -44.20(14) . . . . ?
C17 S1 N2 C4 70.88(14) . . . . ?
C4 N2 C1 C2 30.54(18) . . . . ?
S1 N2 C1 C2 176.30(11) . . . . ?
N2 C1 C2 C3 -11.57(18) . . . . ?
N2 C1 C2 C5 107.76(16) . . . . ?
C5 C2 C3 C8 35.6(2) . . . . ?
C1 C2 C3 C8 159.02(15) . . . . ?
C5 C2 C3 C4 -133.69(15) . . . . ?
C1 C2 C3 C4 -10.28(17) . . . . ?
C1 N2 C4 C3 -35.91(16) . . . . ?
S1 N2 C4 C3 178.81(11) . . . . ?
C8 C3 C4 N2 -141.21(16) . . . . ?
C2 C3 C4 N2 27.48(15) . . . . ?
C3 C2 C5 C6 -59.68(19) . . . . ?
C1 C2 C5 C6 -176.92(14) . . . . ?
C2 C5 C6 C7 55.6(2) . . . . ?
C5 C6 C7 C8 -23.0(2) . . . . ?
C5 C6 C7 C10 93.06(18) . . . . ?
C5 C6 C7 C9 -148.03(15) . . . . ?
C4 C3 C8 C16 -10.1(3) . . . . ?
C2 C3 C8 C16 -177.34(14) . . . . ?
C4 C3 C8 C7 164.81(15) . . . . ?
C2 C3 C8 C7 -2.4(2) . . . . ?
C10 C7 C8 C3 -123.31(16) . . . . ?
C9 C7 C8 C3 118.34(18) . . . . ?
C6 C7 C8 C3 -4.6(2) . . . . ?
C10 C7 C8 C16 52.15(16) . . . . ?
C9 C7 C8 C16 -66.20(18) . . . . ?
C6 C7 C8 C16 170.84(14) . . . . ?
C11 O3 C10 C7 38.3(2) . . . . ?
C8 C7 C10 O3 -60.99(17) . . . . ?
C9 C7 C10 O3 59.1(2) . . . . ?
C6 C7 C10 O3 177.29(14) . . . . ?
C10 O3 C11 C12 178.40(16) . . . . ?
C10 O3 C11 C16 -3.6(2) . . . . ?
O3 C11 C12 C13 178.22(17) . . . . ?
C16 C11 C12 C13 0.2(3) . . . . ?
C11 C12 C13 C14 0.8(3) . . . . ?
C12 C13 C14 C15 -1.3(3) . . . . ?
C13 C14 C15 C16 0.9(3) . . . . ?
C14 C15 C16 C11 0.0(2) . . . . ?
C14 C15 C16 C8 -173.88(16) . . . . ?
O3 C11 C16 C15 -178.52(16) . . . . ?
C12 C11 C16 C15 -0.6(2) . . . . ?
O3 C11 C16 C8 -4.3(2) . . . . ?
C12 C11 C16 C8 173.58(16) . . . . ?
C3 C8 C16 C15 -33.7(2) . . . . ?
C7 C8 C16 C15 151.03(15) . . . . ?
C3 C8 C16 C11 152.58(16) . . . . ?
C7 C8 C16 C11 -22.7(2) . . . . ?
O2 S1 C17 C18 165.09(14) . . . . ?
O1 S1 C17 C18 34.95(16) . . . . ?
N2 S1 C17 C18 -79.63(16) . . . . ?
O2 S1 C17 C22 -13.30(17) . . . . ?
O1 S1 C17 C22 -143.43(14) . . . . ?
N2 S1 C17 C22 101.99(15) . . . . ?
C22 C17 C18 C19 1.8(3) . . . . ?
S1 C17 C18 C19 -176.55(14) . . . . ?
C17 C18 C19 C20 0.2(3) . . . . ?
C18 C19 C20 C21 -1.8(3) . . . . ?
C18 C19 C20 C23 177.95(18) . . . . ?
C19 C20 C21 C22 1.4(3) . . . . ?
C23 C20 C21 C22 -178.30(17) . . . . ?
C20 C21 C22 C17 0.5(3) . . . . ?
C18 C17 C22 C21 -2.2(3) . . . . ?
S1 C17 C22 C21 176.18(14) . . . . ?

loop_
_cod_related_entry_id
_cod_related_entry_database
_cod_related_entry_code
1 ChemSpider 30653049
